data_7019912
loop_
_publ_author_name
'Rosnes, Mali H.'
'Yvon, Carine'
'Long, De-Liang'
'Cronin, Leroy'

_publ_section_title
;
 Mapping the synthesis of low nuclearity polyoxometalates from
 octamolybdates to Mn-Anderson clusters.
;
_journal_issue 33
_journal_name_full 'Dalton transactions (Cambridge, England : 2003)'
_journal_page_first 10071
_journal_page_last 10079
_journal_paper_doi 10.1039/c2dt31008b
_journal_volume 41
_journal_year 2012
_chemical_formula_sum 'C38 H94 Mo8 N6 O26'
_chemical_formula_weight 1850.71
_chemical_name_systematic
;
 ?
;
_space_group_IT_number 14
_symmetry_cell_setting monoclinic
_symmetry_space_group_name_Hall '-P 2ybc'
_symmetry_space_group_name_H-M 'P 1 21/c 1'
_atom_sites_solution_hydrogens geom
_atom_sites_solution_primary direct
_atom_sites_solution_secondary difmap
_audit_creation_method SHELXL-97
_cell_angle_alpha 90.00
_cell_angle_beta 95.176(3)
_cell_angle_gamma 90.00
_cell_formula_units_Z 2
_cell_length_a 12.6794(7)
_cell_length_b 11.9967(6)
_cell_length_c 20.8920(11)
_cell_measurement_reflns_used 9896
_cell_measurement_temperature 150(2)
_cell_measurement_theta_max 26.4
_cell_measurement_theta_min 2.34
_cell_volume 3164.9(3)
_computing_cell_refinement Apex2
_computing_data_collection Apex2
_computing_data_reduction Apex2
_computing_structure_refinement 'SHELXL-97 (Sheldrick, 2008)'
_computing_structure_solution 'SHELXL-97 (Sheldrick, 2008)'
_diffrn_ambient_temperature 150(2)
_diffrn_measured_fraction_theta_full 0.996
_diffrn_measured_fraction_theta_max 0.996
_diffrn_measurement_device_type 'Bruker ApexII Quasar'
_diffrn_measurement_method '\w & \p scans'
_diffrn_radiation_monochromator graphite
_diffrn_radiation_source 'fine-focus sealed tube'
_diffrn_radiation_type MoK\a
_diffrn_radiation_wavelength 0.71073
_diffrn_reflns_av_R_equivalents 0.0485
_diffrn_reflns_av_sigmaI/netI 0.0340
_diffrn_reflns_limit_h_max 12
_diffrn_reflns_limit_h_min -15
_diffrn_reflns_limit_k_max 14
_diffrn_reflns_limit_k_min -14
_diffrn_reflns_limit_l_max 25
_diffrn_reflns_limit_l_min -25
_diffrn_reflns_number 42348
_diffrn_reflns_theta_full 26.00
_diffrn_reflns_theta_max 26.00
_diffrn_reflns_theta_min 1.96
_diffrn_standards_decay_% none
_exptl_absorpt_coefficient_mu 1.613
_exptl_absorpt_correction_T_max 0.9094
_exptl_absorpt_correction_T_min 0.8553
_exptl_absorpt_correction_type empirical
_exptl_absorpt_process_details SADABS
_exptl_crystal_colour colourless
_exptl_crystal_density_diffrn 1.942
_exptl_crystal_density_meas ?
_exptl_crystal_density_method 'not measured'
_exptl_crystal_description block
_exptl_crystal_F_000 1848
_exptl_crystal_size_max 0.10
_exptl_crystal_size_mid 0.10
_exptl_crystal_size_min 0.06
_refine_diff_density_max 0.68
_refine_diff_density_min -0.96
_refine_diff_density_rms 0.12
_refine_ls_extinction_coef none
_refine_ls_extinction_method none
_refine_ls_goodness_of_fit_ref 1.050
_refine_ls_hydrogen_treatment constr
_refine_ls_matrix_type full
_refine_ls_number_parameters 378
_refine_ls_number_reflns 6210
_refine_ls_number_restraints 0
_refine_ls_restrained_S_all 1.050
_refine_ls_R_factor_all 0.0393
_refine_ls_R_factor_gt 0.0286
_refine_ls_shift/su_max 0.003
_refine_ls_shift/su_mean 0.000
_refine_ls_structure_factor_coef Fsqd
_refine_ls_weighting_details 'calc w=1/[\s^2^(Fo^2^)+(0.0367P)^2^+4.3784P] where P=(Fo^2^+2Fc^2^)/3'
_refine_ls_weighting_scheme calc
_refine_ls_wR_factor_gt 0.0687
_refine_ls_wR_factor_ref 0.0760
_reflns_number_gt 5137
_reflns_number_total 6210
_reflns_threshold_expression >2\s(I)
_cod_data_source_file c2dt31008b_5.cif
_cod_data_source_block cy4582
_cod_depositor_comments
;
The following automatic conversions were performed:

'_exptl_crystal_density_meas' value 'none' was changed to '?' - the
value is perceived as not measured.

Automatic conversion script
Id: cif_fix_values 3008 2015-01-20 13:52:24Z robertas 
;
_cod_original_sg_symbol_H-M P2(1)/c
_cod_database_code 7019912

loop_
_symmetry_equiv_pos_as_xyz
'x, y, z'
'-x, y+1/2, -z+1/2'
'-x, -y, -z'
'x, -y-1/2, z-1/2'

loop_
_atom_site_label
_atom_site_type_symbol
_atom_site_fract_x
_atom_site_fract_y
_atom_site_fract_z
_atom_site_U_iso_or_equiv
_atom_site_adp_type
_atom_site_occupancy
_atom_site_symmetry_multiplicity
_atom_site_calc_flag
_atom_site_refinement_flags
_atom_site_disorder_assembly
_atom_site_disorder_group
Mo1 Mo 1.21995(2) 0.18585(3) 0.975461(15) 0.01618(9) Uani 1 1 d . A 1
Mo2 Mo 0.92674(2) -0.02904(3) 0.924894(13) 0.01229(8) Uani 1 1 d . . 1
Mo3 Mo 0.96315(2) 0.22789(3) 0.962244(14) 0.01402(9) Uani 1 1 d . A 1
Mo4 Mo 0.82288(2) 0.07416(3) 1.064934(14) 0.01471(9) Uani 1 1 d . . 1
O1 O 0.88986(18) 0.3316(2) 0.99151(12) 0.0210(6) Uani 1 1 d . A 1
O2 O 0.95938(19) 0.2534(2) 0.88198(12) 0.0214(6) Uani 1 1 d . A 1
O3 O 1.10175(18) 0.2769(2) 0.99189(11) 0.0155(5) Uani 1 1 d . A 1
O4 O 0.96582(17) 0.1440(2) 1.06448(11) 0.0146(5) Uani 1 1 d . . 1
O5 O 0.92587(19) 0.0022(2) 0.84585(11) 0.0198(5) Uani 1 1 d . B 1
O6 O 1.18161(18) 0.1184(2) 1.07193(11) 0.0168(5) Uani 1 1 d . . 1
O7 O 1.06146(17) 0.0650(2) 0.96208(11) 0.0149(5) Uani 1 1 d . . 1
O8 O 1.2257(2) 0.2144(2) 0.89602(13) 0.0251(6) Uani 1 1 d . A 1
O9 O 1.32415(19) 0.2570(2) 1.01290(13) 0.0246(6) Uani 1 1 d . A 1
O10 O 1.27175(18) 0.0350(2) 0.97281(12) 0.0170(5) Uani 1 1 d . . 1
O11 O 0.83089(19) 0.0386(2) 1.14393(12) 0.0238(6) Uani 1 1 d . C 1
O12 O 0.74574(19) 0.1903(2) 1.06030(12) 0.0219(6) Uani 1 1 d . D 1
O13 O 0.85994(17) 0.1022(2) 0.95774(11) 0.0144(5) Uani 1 1 d . A 1
O14 O 0.5506(2) 0.5850(3) 0.15947(14) 0.0390(8) Uani 1 1 d . E 1
N1 N 0.0152(2) 0.1057(3) 0.68088(13) 0.0170(6) Uani 1 1 d . F 1
N2 N 0.5501(2) 0.0652(3) 0.85053(14) 0.0207(7) Uani 1 1 d . G 1
N3 N 0.5986(2) 0.4707(3) 0.08033(15) 0.0251(7) Uani 1 1 d . E 1
C1 C 0.0742(3) 0.1125(3) 0.62050(17) 0.0227(8) Uani 1 1 d . F 1
H1A H 0.0232 0.0978 0.5827 0.027 Uiso 1 1 calc R F 1
H1B H 0.1006 0.1896 0.6164 0.027 Uiso 1 1 calc R F 1
C2 C 0.1666(3) 0.0332(4) 0.61829(19) 0.0300(10) Uani 1 1 d . F 1
H2A H 0.1993 0.0438 0.5780 0.045 Uiso 1 1 calc R F 1
H2B H 0.1414 -0.0438 0.6208 0.045 Uiso 1 1 calc R F 1
H2C H 0.2190 0.0482 0.6547 0.045 Uiso 1 1 calc R F 1
C3 C 0.0899(3) 0.1247(3) 0.74075(17) 0.0237(9) Uani 1 1 d . F 1
H3A H 0.0478 0.1282 0.7783 0.028 Uiso 1 1 calc R F 1
H3B H 0.1380 0.0598 0.7468 0.028 Uiso 1 1 calc R F 1
C4 C 0.1561(4) 0.2295(4) 0.7394(2) 0.0374(11) Uani 1 1 d . F 1
H4A H 0.2020 0.2356 0.7795 0.056 Uiso 1 1 calc R F 1
H4B H 0.1094 0.2946 0.7347 0.056 Uiso 1 1 calc R F 1
H4C H 0.1997 0.2262 0.7030 0.056 Uiso 1 1 calc R F 1
C5 C -0.0340(3) -0.0082(3) 0.68727(19) 0.0244(9) Uani 1 1 d . F 1
H5A H -0.0646 -0.0123 0.7292 0.029 Uiso 1 1 calc R F 1
H5B H 0.0224 -0.0652 0.6875 0.029 Uiso 1 1 calc R F 1
C6 C -0.1200(3) -0.0361(4) 0.6342(2) 0.0340(10) Uani 1 1 d . F 1
H6A H -0.1476 -0.1110 0.6414 0.051 Uiso 1 1 calc R F 1
H6B H -0.0902 -0.0338 0.5925 0.051 Uiso 1 1 calc R F 1
H6C H -0.1775 0.0183 0.6345 0.051 Uiso 1 1 calc R F 1
C7 C -0.0687(3) 0.1951(3) 0.67365(18) 0.0223(8) Uani 1 1 d . F 1
H7A H -0.1101 0.1850 0.6316 0.027 Uiso 1 1 calc R F 1
H7B H -0.0330 0.2684 0.6728 0.027 Uiso 1 1 calc R F 1
C8 C -0.1457(3) 0.1983(4) 0.7256(2) 0.0319(10) Uani 1 1 d . F 1
H8A H -0.1966 0.2590 0.7165 0.048 Uiso 1 1 calc R F 1
H8B H -0.1063 0.2109 0.7676 0.048 Uiso 1 1 calc R F 1
H8C H -0.1836 0.1272 0.7262 0.048 Uiso 1 1 calc R F 1
C9 C 0.4863(4) 0.1303(5) 0.8964(2) 0.0228(13) Uani 0.743(5) 1 d P G 1
H9A H 0.4690 0.2043 0.8774 0.027 Uiso 1 1 calc R G 1
H9B H 0.4186 0.0907 0.9003 0.027 Uiso 1 1 calc R G 1
C10 C 0.5406(3) 0.1466(4) 0.96227(19) 0.0362(11) Uani 1 1 d . G 1
H10A H 0.4942 0.1885 0.9886 0.054 Uiso 1 1 calc R G 1
H10B H 0.6065 0.1883 0.9593 0.054 Uiso 1 1 calc R G 1
H10C H 0.5568 0.0739 0.9821 0.054 Uiso 1 1 calc R G 1
C11 C 0.5636(4) -0.0533(4) 0.8749(3) 0.0258(13) Uani 0.743(5) 1 d P G 1
H11A H 0.4940 -0.0807 0.8862 0.031 Uiso 1 1 calc R G 1
H11B H 0.6119 -0.0524 0.9149 0.031 Uiso 1 1 calc R G 1
C12 C 0.6065(4) -0.1351(4) 0.8285(2) 0.0403(11) Uani 1 1 d . G 1
H12A H 0.6128 -0.2090 0.8485 0.060 Uiso 1 1 calc R G 1
H12B H 0.6764 -0.1101 0.8178 0.060 Uiso 1 1 calc R G 1
H12C H 0.5581 -0.1390 0.7892 0.060 Uiso 1 1 calc R G 1
C13 C 0.6593(4) 0.1160(5) 0.8489(3) 0.0271(13) Uani 0.743(5) 1 d P G 1
H13A H 0.6993 0.1027 0.8912 0.033 Uiso 1 1 calc R G 1
H13B H 0.6965 0.0755 0.8163 0.033 Uiso 1 1 calc R G 1
C14 C 0.6643(4) 0.2369(4) 0.8347(3) 0.0543(15) Uani 1 1 d . G 1
H14A H 0.7385 0.2601 0.8351 0.082 Uiso 1 1 calc R G 1
H14B H 0.6300 0.2789 0.8673 0.082 Uiso 1 1 calc R G 1
H14C H 0.6278 0.2517 0.7922 0.082 Uiso 1 1 calc R G 1
C15 C 0.4919(4) 0.0694(5) 0.7848(2) 0.0295(14) Uani 0.743(5) 1 d P G 1
H15A H 0.4854 0.1486 0.7718 0.035 Uiso 1 1 calc R G 1
H15B H 0.5364 0.0322 0.7546 0.035 Uiso 1 1 calc R G 1
C16 C 0.3854(3) 0.0192(5) 0.7762(2) 0.0496(14) Uani 1 1 d . G 1
H16A H 0.3565 0.0280 0.7314 0.074 Uiso 1 1 calc R G 1
H16B H 0.3389 0.0566 0.8045 0.074 Uiso 1 1 calc R G 1
H16C H 0.3901 -0.0602 0.7870 0.074 Uiso 1 1 calc R G 1
C20 C 0.6519(3) 0.4598(4) 0.0220(2) 0.0327(10) Uani 1 1 d . E 1
H20A H 0.6458 0.3827 0.0065 0.049 Uiso 1 1 calc R E 1
H20B H 0.7268 0.4792 0.0310 0.049 Uiso 1 1 calc R E 1
H20C H 0.6189 0.5101 -0.0110 0.049 Uiso 1 1 calc R E 1
C21 C 0.5486(4) 0.3718(4) 0.1034(2) 0.0415(12) Uani 1 1 d . E 1
H21A H 0.5594 0.3092 0.0745 0.062 Uiso 1 1 calc R E 1
H21B H 0.4725 0.3853 0.1045 0.062 Uiso 1 1 calc R E 1
H21C H 0.5800 0.3539 0.1467 0.062 Uiso 1 1 calc R E 1
C22 C 0.5948(3) 0.5677(4) 0.1107(2) 0.0278(9) Uani 1 1 d . E 1
H22 H 0.6295 0.6291 0.0930 0.033 Uiso 1 1 calc R E 1
C9' C 0.5900(12) 0.0513(13) 0.9194(7) 0.027(4) Uiso 0.257(5) 1 d P G 2
C11' C 0.6134(13) -0.0159(14) 0.8109(8) 0.033(4) Uiso 0.257(5) 1 d P G 2
C13' C 0.5658(14) 0.1799(15) 0.8255(8) 0.037(4) Uiso 0.257(5) 1 d P G 2
C15' C 0.4322(13) 0.0332(14) 0.8411(8) 0.033(4) Uiso 0.257(5) 1 d P G 2

loop_
_atom_site_aniso_label
_atom_site_aniso_U_11
_atom_site_aniso_U_22
_atom_site_aniso_U_33
_atom_site_aniso_U_23
_atom_site_aniso_U_13
_atom_site_aniso_U_12
Mo1 0.01137(16) 0.01707(18) 0.02046(17) 0.00153(13) 0.00335(12) 0.00024(12)
Mo2 0.00944(15) 0.01557(17) 0.01169(15) -0.00036(12) 0.00001(11) 0.00080(11)
Mo3 0.01124(15) 0.01533(17) 0.01530(16) 0.00118(12) 0.00014(12) 0.00084(12)
Mo4 0.01013(15) 0.01780(17) 0.01660(16) -0.00087(12) 0.00342(12) 0.00113(12)
O1 0.0166(13) 0.0179(14) 0.0280(14) -0.0007(11) -0.0002(11) 0.0023(11)
O2 0.0213(13) 0.0251(15) 0.0175(13) 0.0038(11) 0.0002(10) -0.0004(11)
O3 0.0150(12) 0.0132(13) 0.0185(12) -0.0005(10) 0.0017(10) -0.0003(10)
O4 0.0146(12) 0.0148(13) 0.0146(12) -0.0017(10) 0.0019(10) 0.0000(10)
O5 0.0200(13) 0.0225(14) 0.0169(13) 0.0010(11) 0.0011(10) 0.0015(11)
O6 0.0121(12) 0.0197(14) 0.0180(13) -0.0020(11) -0.0013(10) -0.0002(10)
O7 0.0111(11) 0.0170(13) 0.0169(12) -0.0008(10) 0.0022(9) -0.0005(10)
O8 0.0262(14) 0.0247(15) 0.0260(14) 0.0036(12) 0.0110(11) 0.0050(12)
O9 0.0154(13) 0.0242(15) 0.0344(16) 0.0004(12) 0.0031(11) -0.0030(11)
O10 0.0103(12) 0.0179(13) 0.0233(13) 0.0015(11) 0.0050(10) 0.0018(10)
O11 0.0208(14) 0.0299(16) 0.0213(14) 0.0005(12) 0.0055(11) 0.0015(12)
O12 0.0151(13) 0.0222(15) 0.0286(14) -0.0014(12) 0.0039(11) 0.0027(11)
O13 0.0091(11) 0.0179(13) 0.0160(12) 0.0001(10) -0.0001(9) 0.0039(10)
O14 0.0452(19) 0.0399(19) 0.0344(17) -0.0027(15) 0.0173(15) 0.0041(15)
N1 0.0175(15) 0.0213(17) 0.0124(14) 0.0019(13) 0.0020(12) 0.0002(13)
N2 0.0124(15) 0.0294(19) 0.0204(16) -0.0005(14) 0.0017(12) 0.0044(13)
N3 0.0224(17) 0.0257(19) 0.0273(18) -0.0008(15) 0.0033(14) 0.0003(14)
C1 0.0213(19) 0.032(2) 0.0154(18) 0.0043(16) 0.0027(15) -0.0005(17)
C2 0.026(2) 0.038(3) 0.026(2) -0.0052(19) 0.0045(17) 0.0030(19)
C3 0.025(2) 0.034(2) 0.0118(18) -0.0015(16) -0.0020(15) 0.0015(17)
C4 0.038(3) 0.042(3) 0.031(2) -0.008(2) -0.003(2) -0.010(2)
C5 0.024(2) 0.021(2) 0.029(2) 0.0029(17) 0.0043(17) -0.0009(16)
C6 0.030(2) 0.032(3) 0.039(3) -0.006(2) 0.0010(19) -0.0047(19)
C7 0.025(2) 0.021(2) 0.0207(19) 0.0067(16) 0.0047(16) 0.0041(16)
C8 0.030(2) 0.039(3) 0.028(2) 0.0019(19) 0.0084(18) 0.0078(19)
C9 0.015(2) 0.028(3) 0.026(3) -0.001(2) 0.004(2) 0.004(2)
C10 0.024(2) 0.056(3) 0.029(2) -0.011(2) 0.0045(18) 0.016(2)
C11 0.023(3) 0.028(3) 0.027(3) 0.001(2) 0.003(2) 0.005(2)
C12 0.041(3) 0.036(3) 0.044(3) -0.002(2) 0.003(2) 0.005(2)
C13 0.013(3) 0.034(3) 0.035(3) -0.003(3) 0.008(2) 0.005(2)
C14 0.038(3) 0.048(3) 0.081(4) -0.001(3) 0.026(3) -0.012(2)
C15 0.024(3) 0.048(4) 0.016(3) 0.004(2) 0.000(2) 0.011(3)
C16 0.027(2) 0.073(4) 0.046(3) -0.015(3) -0.015(2) 0.003(2)
C20 0.035(2) 0.031(2) 0.033(2) 0.0001(19) 0.0072(19) 0.0020(19)
C21 0.048(3) 0.034(3) 0.045(3) -0.005(2) 0.015(2) -0.013(2)
C22 0.022(2) 0.028(2) 0.034(2) 0.0039(19) 0.0036(18) 0.0000(17)

loop_
_atom_type_symbol
_atom_type_description
_atom_type_scat_dispersion_real
_atom_type_scat_dispersion_imag
_atom_type_scat_source
Mo Mo -1.6832 0.6857 'International Tables Vol C Tables 4.2.6.8 and 6.1.1.4'
O O 0.0106 0.0060 'International Tables Vol C Tables 4.2.6.8 and 6.1.1.4'
N N 0.0061 0.0033 'International Tables Vol C Tables 4.2.6.8 and 6.1.1.4'
C C 0.0033 0.0016 'International Tables Vol C Tables 4.2.6.8 and 6.1.1.4'
H H 0.0000 0.0000 'International Tables Vol C Tables 4.2.6.8 and 6.1.1.4'

loop_
_geom_angle_atom_site_label_1
_geom_angle_atom_site_label_2
_geom_angle_atom_site_label_3
_geom_angle
_geom_angle_site_symmetry_1
_geom_angle_site_symmetry_3
O8 Mo1 O9 104.30(13) . .
O8 Mo1 O3 99.43(11) . .
O9 Mo1 O3 102.68(11) . .
O8 Mo1 O10 96.65(11) . .
O9 Mo1 O10 103.40(11) . .
O3 Mo1 O10 144.75(10) . .
O8 Mo1 O6 166.11(11) . .
O9 Mo1 O6 89.45(11) . .
O3 Mo1 O6 79.02(9) . .
O10 Mo1 O6 77.94(9) . .
O8 Mo1 O7 96.52(11) . .
O9 Mo1 O7 159.17(11) . .
O3 Mo1 O7 73.30(9) . .
O10 Mo1 O7 73.86(9) . .
O6 Mo1 O7 69.74(8) . .
O5 Mo2 O6 103.69(11) . 3_757
O5 Mo2 O4 102.24(11) . 3_757
O6 Mo2 O4 96.10(10) 3_757 3_757
O5 Mo2 O13 101.57(11) . .
O6 Mo2 O13 96.57(10) 3_757 .
O4 Mo2 O13 149.46(9) 3_757 .
O5 Mo2 O7 99.95(11) . .
O6 Mo2 O7 156.36(10) 3_757 .
O4 Mo2 O7 78.65(9) 3_757 .
O13 Mo2 O7 78.63(9) . .
O5 Mo2 O7 176.02(10) . 3_757
O6 Mo2 O7 80.28(9) 3_757 3_757
O4 Mo2 O7 77.15(9) 3_757 3_757
O13 Mo2 O7 77.77(9) . 3_757
O7 Mo2 O7 76.08(9) . 3_757
O5 Mo2 Mo3 90.74(9) . .
O6 Mo2 Mo3 132.63(8) 3_757 .
O4 Mo2 Mo3 124.94(7) 3_757 .
O13 Mo2 Mo3 36.06(7) . .
O7 Mo2 Mo3 46.32(6) . .
O7 Mo2 Mo3 86.47(6) 3_757 .
O5 Mo2 Mo4 91.22(8) . 3_757
O6 Mo2 Mo4 132.08(8) 3_757 3_757
O4 Mo2 Mo4 35.99(7) 3_757 3_757
O13 Mo2 Mo4 125.01(7) . 3_757
O7 Mo2 Mo4 46.41(6) . 3_757
O7 Mo2 Mo4 86.03(5) 3_757 3_757
Mo3 Mo2 Mo4 91.502(11) . 3_757
O1 Mo3 O2 104.81(12) . .
O1 Mo3 O3 100.12(11) . .
O2 Mo3 O3 102.03(11) . .
O1 Mo3 O13 101.11(11) . .
O2 Mo3 O13 97.43(11) . .
O3 Mo3 O13 146.33(10) . .
O1 Mo3 O7 158.33(10) . .
O2 Mo3 O7 96.74(10) . .
O3 Mo3 O7 77.28(9) . .
O13 Mo3 O7 73.34(9) . .
O1 Mo3 O4 87.15(10) . .
O2 Mo3 O4 165.07(11) . .
O3 Mo3 O4 84.24(9) . .
O13 Mo3 O4 71.07(9) . .
O7 Mo3 O4 71.20(8) . .
O1 Mo3 Mo2 136.11(8) . .
O2 Mo3 Mo2 86.68(9) . .
O3 Mo3 Mo2 119.02(7) . .
O13 Mo3 Mo2 35.01(6) . .
O7 Mo3 Mo2 41.76(6) . .
O4 Mo3 Mo2 78.45(6) . .
O11 Mo4 O12 104.17(13) . .
O11 Mo4 O10 102.14(12) . 3_757
O12 Mo4 O10 101.69(11) . 3_757
O11 Mo4 O4 97.77(11) . .
O12 Mo4 O4 100.02(11) . .
O10 Mo4 O4 145.78(10) 3_757 .
O11 Mo4 O7 94.11(10) . 3_757
O12 Mo4 O7 161.25(11) . 3_757
O10 Mo4 O7 78.03(9) 3_757 3_757
O4 Mo4 O7 73.00(9) . 3_757
O11 Mo4 O13 163.90(10) . .
O12 Mo4 O13 89.53(10) . .
O10 Mo4 O13 82.90(9) 3_757 .
O4 Mo4 O13 71.12(8) . .
O7 Mo4 O13 71.78(8) 3_757 .
O11 Mo4 Mo2 85.48(8) . 3_757
O12 Mo4 Mo2 134.66(8) . 3_757
O10 Mo4 Mo2 119.71(7) 3_757 3_757
O4 Mo4 Mo2 34.74(7) . 3_757
O7 Mo4 Mo2 41.67(6) 3_757 3_757
O13 Mo4 Mo2 78.81(5) . 3_757
Mo3 O3 Mo1 118.78(12) . .
Mo2 O4 Mo4 109.28(11) 3_757 .
Mo2 O4 Mo3 111.10(10) 3_757 .
Mo4 O4 Mo3 104.14(9) . .
Mo2 O6 Mo1 119.03(11) 3_757 .
Mo2 O7 Mo3 91.91(8) . .
Mo2 O7 Mo4 91.91(9) . 3_757
Mo3 O7 Mo4 163.09(11) . 3_757
Mo2 O7 Mo2 103.92(9) . 3_757
Mo3 O7 Mo2 97.85(8) . 3_757
Mo4 O7 Mo2 97.20(8) 3_757 3_757
Mo2 O7 Mo1 165.13(11) . .
Mo3 O7 Mo1 86.41(8) . .
Mo4 O7 Mo1 85.67(7) 3_757 .
Mo2 O7 Mo1 90.94(8) 3_757 .
Mo4 O10 Mo1 117.08(12) 3_757 .
Mo2 O13 Mo3 108.94(10) . .
Mo2 O13 Mo4 110.55(10) . .
Mo3 O13 Mo4 104.47(10) . .
C7 N1 C5 111.0(3) . .
C7 N1 C3 111.0(3) . .
C5 N1 C3 107.2(3) . .
C7 N1 C1 105.8(3) . .
C5 N1 C1 111.0(3) . .
C3 N1 C1 111.0(3) . .
C15 N2 C11 111.8(4) . .
C15 N2 C13 109.9(4) . .
C11 N2 C13 108.0(3) . .
C15 N2 C9 108.2(3) . .
C11 N2 C9 108.6(3) . .
C13 N2 C9 110.2(3) . .
C22 N3 C21 121.6(3) . .
C22 N3 C20 121.3(3) . .
C21 N3 C20 117.1(3) . .
C2 C1 N1 115.5(3) . .
C4 C3 N1 114.5(3) . .
N1 C5 C6 114.2(3) . .
N1 C7 C8 115.9(3) . .
C10 C9 N2 114.8(4) . .
N2 C11 C12 115.3(4) . .
C14 C13 N2 117.0(4) . .
C16 C15 N2 117.9(4) . .
O14 C22 N3 125.8(4) . .

loop_
_geom_bond_atom_site_label_1
_geom_bond_atom_site_label_2
_geom_bond_distance
_geom_bond_site_symmetry_2
Mo1 O8 1.703(3) .
Mo1 O9 1.703(3) .
Mo1 O3 1.910(2) .
Mo1 O10 1.928(2) .
Mo1 O6 2.265(2) .
Mo1 O7 2.473(2) .
Mo2 O5 1.692(2) .
Mo2 O6 1.748(2) 3_757
Mo2 O4 1.937(2) 3_757
Mo2 O13 1.943(2) .
Mo2 O7 2.134(2) .
Mo2 O7 2.392(2) 3_757
Mo2 Mo3 3.2028(5) .
Mo2 Mo4 3.2085(4) 3_757
Mo3 O1 1.699(2) .
Mo3 O2 1.701(2) .
Mo3 O3 1.903(2) .
Mo3 O13 1.993(2) .
Mo3 O7 2.318(2) .
Mo3 O4 2.359(2) .
Mo4 O11 1.699(3) .
Mo4 O12 1.700(2) .
Mo4 O10 1.899(2) 3_757
Mo4 O4 1.997(2) .
Mo4 O7 2.325(2) 3_757
Mo4 O13 2.354(2) .
Mo4 Mo2 3.2085(4) 3_757
O4 Mo2 1.937(2) 3_757
O6 Mo2 1.748(2) 3_757
O7 Mo4 2.325(2) 3_757
O7 Mo2 2.392(2) 3_757
O10 Mo4 1.899(2) 3_757
O14 C22 1.224(5) .
N1 C7 1.510(4) .
N1 C5 1.512(5) .
N1 C3 1.516(4) .
N1 C1 1.525(4) .
N2 C15 1.499(5) .
N2 C11 1.514(6) .
N2 C13 1.517(6) .
N2 C9 1.524(6) .
N3 C22 1.329(5) .
N3 C21 1.448(5) .
N3 C20 1.453(5) .
C1 C2 1.514(5) .
C3 C4 1.513(6) .
C5 C6 1.520(6) .
C7 C8 1.525(5) .
C9 C10 1.496(6) .
C11 C12 1.515(7) .
C13 C14 1.483(7) .
C15 C16 1.474(7) .
